data_2223739
loop_
_publ_author_name
'Slawin, Alexandra M. Z.'
'Waddell, Paul G.'
'Woollins, J. Derek'

_publ_section_title
;
 <i>cis</i>-Dichloridobis(triisopropoxyphosphine)platinum(II)
;
_journal_issue 11
_journal_name_full 'Acta Crystallographica Section E'
_journal_page_first m1392
_journal_paper_doi 10.1107/S1600536809042226
_journal_volume 65
_journal_year 2009
_chemical_formula_iupac '[Pt Cl2 (C9 H21 O3 P)2]'
_chemical_formula_moiety 'C18 H42 Cl2 O6 P2 Pt '
_chemical_formula_sum 'C18 H42 Cl2 O6 P2 Pt'
_chemical_formula_weight 682.47
_chemical_name_systematic
;
<i>cis</i>-Dichloridobis(triisopropoxyphosphine)platinum(II)
;
_space_group_IT_number 14
_symmetry_cell_setting monoclinic
_symmetry_space_group_name_Hall '-P 2ybc'
_symmetry_space_group_name_H-M 'P 1 21/c 1'
_cell_angle_alpha 90.0000
_cell_angle_beta 104.7461(10)
_cell_angle_gamma 90.0000
_cell_formula_units_Z 4
_cell_length_a 10.8962(4)
_cell_length_b 18.9114(8)
_cell_length_c 14.2754(6)
_cell_measurement_reflns_used 27042
_cell_measurement_temperature 125
_cell_measurement_theta_max 27.5
_cell_measurement_theta_min 3.0
_cell_volume 2844.7(2)
_computing_cell_refinement 'PROCESS-AUTO (Rigaku, 1998)'
_computing_data_collection 'SCXmini (Rigaku, 2006)'
_computing_data_reduction 'PROCESS-AUTO (Rigaku, 1998)'
_computing_molecular_graphics 'CrystalStructure (Rigaku, 2006)'
_computing_publication_material 'CrystalStructure (Rigaku, 2006)'
_computing_structure_refinement 'SHELXL97 (Sheldrick, 2008)'
_computing_structure_solution 'SHELXS97 (Sheldrick, 2008)'
_diffrn_ambient_temperature 125
_diffrn_detector_area_resol_mean 6.85
_diffrn_measured_fraction_theta_full 0.998
_diffrn_measured_fraction_theta_max 0.765
_diffrn_measurement_device_type 'Rigaku SCXmini'
_diffrn_measurement_method \w
_diffrn_radiation_source 'fine-focus sealed tube'
_diffrn_radiation_type 'Mo K\a'
_diffrn_radiation_wavelength 0.71075
_diffrn_reflns_av_R_equivalents 0.040
_diffrn_reflns_limit_h_max 12
_diffrn_reflns_limit_h_min -12
_diffrn_reflns_limit_k_max 22
_diffrn_reflns_limit_k_min -22
_diffrn_reflns_limit_l_max 16
_diffrn_reflns_limit_l_min -16
_diffrn_reflns_number 24157
_diffrn_reflns_theta_full 25.00
_diffrn_reflns_theta_max 25.00
_diffrn_reflns_theta_min 2.12
_exptl_absorpt_coefficient_mu 5.239
_exptl_absorpt_correction_T_max 0.506
_exptl_absorpt_correction_T_min 0.356
_exptl_absorpt_correction_type multi-scan
_exptl_absorpt_process_details '(ABSCOR; Higashi, 1995)'
_exptl_crystal_colour Colourless
_exptl_crystal_density_diffrn 1.593
_exptl_crystal_density_method 'not measured'
_exptl_crystal_description Chip
_exptl_crystal_F_000 1360.00
_exptl_crystal_size_max 0.22
_exptl_crystal_size_mid 0.22
_exptl_crystal_size_min 0.13
_refine_diff_density_max 0.57
_refine_diff_density_min -0.49
_refine_ls_extinction_method none
_refine_ls_goodness_of_fit_ref 1.107
_refine_ls_hydrogen_treatment constr
_refine_ls_number_parameters 275
_refine_ls_number_reflns 4995
_refine_ls_R_factor_gt 0.0239
_refine_ls_shift/su_max 0.0010
_refine_ls_structure_factor_coef Fsqd
_refine_ls_weighting_details 'w = 1/[\s^2^(Fo^2^)+(0.0077P)^2^+2.3925P] where P=(Fo^2^+2Fc^2^)/3'
_refine_ls_weighting_scheme calc
_refine_ls_wR_factor_ref 0.0383
_reflns_number_gt 4473
_reflns_number_total 4995
_reflns_threshold_expression F^2^>2\s(F^2^)
_cod_data_source_file fi2086.cif
_cod_data_source_block I
_cod_original_sg_symbol_H-M 'P 21/c'
_cod_original_formula_sum 'C18 H42 Cl2 O6 P2 Pt '
_cod_database_code 2223739
_cod_database_fobs_code 2223739

loop_
_symmetry_equiv_pos_site_id
_symmetry_equiv_pos_as_xyz
1 +X,+Y,+Z
2 -X,1/2+Y,1/2-Z
3 -X,-Y,-Z
4 +X,1/2-Y,1/2+Z

loop_
_atom_site_type_symbol
_atom_site_label
_atom_site_fract_x
_atom_site_fract_y
_atom_site_fract_z
_atom_site_U_iso_or_equiv
_atom_site_adp_type
_atom_site_calc_flag
_atom_site_refinement_flags
_atom_site_occupancy
_atom_site_disorder_assembly
_atom_site_disorder_group
Pt Pt(1) 0.111011(11) 0.242171(6) 0.268469(9) 0.01376(4) Uani d . 1.00 . .
Cl Cl(1) 0.15473(8) 0.36409(4) 0.26788(6) 0.02227(18) Uani d . 1.00 . .
Cl Cl(2) -0.09964(8) 0.27341(4) 0.26386(7) 0.0280(2) Uani d . 1.00 . .
P P(1) 0.04057(8) 0.13168(4) 0.25627(6) 0.01632(18) Uani d . 1.00 . .
P P(2) 0.31368(8) 0.21699(4) 0.28526(6) 0.01501(17) Uani d . 1.00 . .
O O(1) 0.14345(19) 0.07376(10) 0.25384(16) 0.0175(5) Uani d . 1.00 . .
O O(2) -0.0612(2) 0.11456(11) 0.15873(16) 0.0234(5) Uani d . 1.00 . .
O O(3) -0.0298(2) 0.10821(11) 0.33539(17) 0.0221(5) Uani d . 1.00 . .
O O(4) 0.4129(2) 0.27767(10) 0.32742(15) 0.0180(5) Uani d . 1.00 . .
O O(5) 0.3566(2) 0.19463(12) 0.19174(17) 0.0256(5) Uani d . 1.00 . .
O O(6) 0.3592(2) 0.15798(11) 0.36474(16) 0.0200(5) Uani d . 1.00 . .
C C(1) 0.1080(3) -0.00243(16) 0.2408(2) 0.0216(8) Uani d . 1.00 . .
C C(2) 0.1982(3) -0.04269(17) 0.3196(2) 0.0326(9) Uani d . 1.00 . .
C C(3) 0.1142(4) -0.02438(18) 0.1407(2) 0.0384(10) Uani d . 1.00 . .
C C(4) -0.1988(3) 0.12485(18) 0.1375(2) 0.0311(9) Uani d . 1.00 . .
C C(5) -0.2575(3) 0.0519(2) 0.1211(3) 0.0587(14) Uani d . 1.00 . .
C C(6) -0.2359(4) 0.1716(2) 0.0491(3) 0.0513(12) Uani d . 1.00 . .
C C(7) 0.0033(3) 0.13724(18) 0.4343(2) 0.0279(8) Uani d . 1.00 . .
C C(8) 0.1093(3) 0.0943(2) 0.4968(2) 0.0382(10) Uani d . 1.00 . .
C C(9) -0.1176(3) 0.1367(2) 0.4670(3) 0.0449(11) Uani d . 1.00 . .
C C(10) 0.4641(3) 0.32852(17) 0.2685(2) 0.0228(8) Uani d . 1.00 . .
C C(11) 0.5885(3) 0.29936(19) 0.2570(2) 0.0315(9) Uani d . 1.00 . .
C C(12) 0.4805(3) 0.39815(17) 0.3221(2) 0.0321(9) Uani d . 1.00 . .
C C(13) 0.2760(3) 0.16206(17) 0.1040(2) 0.0225(8) Uani d . 1.00 . .
C C(14) 0.3629(4) 0.1203(2) 0.0582(3) 0.0442(11) Uani d . 1.00 . .
C C(15) 0.2054(4) 0.2179(2) 0.0382(2) 0.0534(12) Uani d . 1.00 . .
C C(16) 0.4941(3) 0.13800(17) 0.3989(2) 0.0253(8) Uani d . 1.00 . .
C C(17) 0.5077(3) 0.0630(2) 0.3695(3) 0.0533(13) Uani d . 1.00 . .
C C(18) 0.5323(3) 0.1501(2) 0.5057(2) 0.0466(11) Uani d . 1.00 . .
H H(1) 0.0195 -0.0089 0.2473 0.026 Uiso c R 1.00 . .
H H(2) 0.2847 -0.0377 0.3120 0.039 Uiso c R 1.00 . .
H H(3) 0.1744 -0.0928 0.3155 0.039 Uiso c R 1.00 . .
H H(4) 0.1945 -0.0239 0.3828 0.039 Uiso c R 1.00 . .
H H(5) 0.0548 0.0043 0.0924 0.046 Uiso c R 1.00 . .
H H(6) 0.0912 -0.0744 0.1306 0.046 Uiso c R 1.00 . .
H H(7) 0.2005 -0.0173 0.1338 0.046 Uiso c R 1.00 . .
H H(8) -0.2217 0.1481 0.1937 0.037 Uiso c R 1.00 . .
H H(9) -0.2317 0.0288 0.0677 0.070 Uiso c R 1.00 . .
H H(10) -0.3501 0.0560 0.1049 0.070 Uiso c R 1.00 . .
H H(11) -0.2286 0.0237 0.1802 0.070 Uiso c R 1.00 . .
H H(12) -0.1912 0.2169 0.0627 0.062 Uiso c R 1.00 . .
H H(13) -0.3277 0.1799 0.0326 0.062 Uiso c R 1.00 . .
H H(14) -0.2128 0.1484 -0.0054 0.062 Uiso c R 1.00 . .
H H(15) 0.0324 0.1872 0.4322 0.034 Uiso c R 1.00 . .
H H(16) 0.0835 0.0446 0.4955 0.046 Uiso c R 1.00 . .
H H(17) 0.1283 0.1119 0.5636 0.046 Uiso c R 1.00 . .
H H(18) 0.1850 0.0984 0.4721 0.046 Uiso c R 1.00 . .
H H(19) -0.1809 0.1667 0.4239 0.054 Uiso c R 1.00 . .
H H(20) -0.1007 0.1547 0.5334 0.054 Uiso c R 1.00 . .
H H(21) -0.1500 0.0882 0.4648 0.054 Uiso c R 1.00 . .
H H(22) 0.4031 0.3342 0.2035 0.027 Uiso c R 1.00 . .
H H(23) 0.6462 0.2918 0.3210 0.038 Uiso c R 1.00 . .
H H(24) 0.6265 0.3331 0.2204 0.038 Uiso c R 1.00 . .
H H(25) 0.5733 0.2543 0.2219 0.038 Uiso c R 1.00 . .
H H(26) 0.3979 0.4146 0.3288 0.038 Uiso c R 1.00 . .
H H(27) 0.5160 0.4332 0.2857 0.038 Uiso c R 1.00 . .
H H(28) 0.5383 0.3918 0.3864 0.038 Uiso c R 1.00 . .
H H(29) 0.2141 0.1293 0.1225 0.027 Uiso c R 1.00 . .
H H(30) 0.4276 0.1518 0.0444 0.053 Uiso c R 1.00 . .
H H(31) 0.3135 0.0991 -0.0023 0.053 Uiso c R 1.00 . .
H H(32) 0.4041 0.0829 0.1026 0.053 Uiso c R 1.00 . .
H H(33) 0.1510 0.2441 0.0712 0.064 Uiso c R 1.00 . .
H H(34) 0.1530 0.1959 -0.0205 0.064 Uiso c R 1.00 . .
H H(35) 0.2660 0.2505 0.0208 0.064 Uiso c R 1.00 . .
H H(36) 0.5458 0.1693 0.3674 0.030 Uiso c R 1.00 . .
H H(37) 0.4570 0.0321 0.4000 0.064 Uiso c R 1.00 . .
H H(38) 0.5971 0.0490 0.3902 0.064 Uiso c R 1.00 . .
H H(39) 0.4778 0.0589 0.2989 0.064 Uiso c R 1.00 . .
H H(40) 0.5205 0.2001 0.5192 0.056 Uiso c R 1.00 . .
H H(41) 0.6217 0.1373 0.5311 0.056 Uiso c R 1.00 . .
H H(42) 0.4797 0.1209 0.5367 0.056 Uiso c R 1.00 . .

loop_
_atom_site_aniso_label
_atom_site_aniso_U_11
_atom_site_aniso_U_22
_atom_site_aniso_U_33
_atom_site_aniso_U_12
_atom_site_aniso_U_13
_atom_site_aniso_U_23
Pt(1) 0.01280(7) 0.01280(7) 0.01598(7) 0.00090(6) 0.00422(5) 0.00039(6)
Cl(1) 0.0217(4) 0.0136(4) 0.0319(5) -0.0003(3) 0.0075(4) 0.0018(3)
Cl(2) 0.0155(4) 0.0193(4) 0.0505(6) 0.0030(3) 0.0111(4) -0.0011(3)
P(1) 0.0143(4) 0.0152(4) 0.0197(5) -0.0008(3) 0.0047(3) 0.0000(3)
P(2) 0.0131(4) 0.0171(4) 0.0152(4) 0.0002(3) 0.0043(3) -0.0004(3)
O(1) 0.0145(12) 0.0139(11) 0.0237(13) -0.0001(8) 0.0044(10) -0.0013(9)
O(2) 0.0168(12) 0.0244(12) 0.0254(14) -0.0020(10) -0.0012(11) -0.0037(10)
O(3) 0.0226(13) 0.0195(12) 0.0279(14) -0.0059(9) 0.0131(11) -0.0031(10)
O(4) 0.0178(12) 0.0175(11) 0.0187(12) -0.0038(9) 0.0046(10) 0.0006(9)
O(5) 0.0174(13) 0.0394(14) 0.0214(13) -0.0001(10) 0.0076(11) -0.0091(10)
O(6) 0.0140(12) 0.0178(11) 0.0258(14) 0.0004(9) 0.0004(10) 0.0073(9)
C(1) 0.0244(19) 0.0115(16) 0.030(2) -0.0046(14) 0.0082(17) -0.0032(13)
C(2) 0.046(2) 0.0159(18) 0.034(2) 0.0017(17) 0.008(2) 0.0006(16)
C(3) 0.059(2) 0.023(2) 0.031(2) -0.0006(18) 0.008(2) -0.0051(16)
C(4) 0.017(2) 0.0241(19) 0.044(2) 0.0016(15) -0.0071(18) -0.0037(17)
C(5) 0.027(2) 0.035(2) 0.103(4) -0.0081(19) -0.005(2) -0.005(2)
C(6) 0.046(2) 0.041(2) 0.052(3) 0.010(2) -0.015(2) 0.002(2)
C(7) 0.040(2) 0.0227(19) 0.026(2) -0.0053(16) 0.0177(19) -0.0063(15)
C(8) 0.053(2) 0.036(2) 0.026(2) -0.0003(19) 0.013(2) -0.0005(17)
C(9) 0.057(3) 0.041(2) 0.052(3) 0.007(2) 0.042(2) 0.002(2)
C(10) 0.0162(19) 0.0271(19) 0.026(2) -0.0051(14) 0.0073(16) 0.0091(15)
C(11) 0.017(2) 0.041(2) 0.038(2) -0.0048(16) 0.0108(18) 0.0048(18)
C(12) 0.027(2) 0.024(2) 0.045(2) -0.0072(16) 0.0079(19) 0.0070(17)
C(13) 0.027(2) 0.0254(19) 0.0166(19) -0.0076(15) 0.0085(16) -0.0053(14)
C(14) 0.054(2) 0.047(2) 0.036(2) 0.014(2) 0.019(2) -0.011(2)
C(15) 0.074(3) 0.065(3) 0.021(2) 0.030(2) 0.012(2) 0.004(2)
C(16) 0.0150(19) 0.0242(19) 0.034(2) 0.0035(14) 0.0006(17) 0.0058(15)
C(17) 0.034(2) 0.039(2) 0.076(3) 0.014(2) -0.004(2) -0.009(2)
C(18) 0.030(2) 0.060(2) 0.041(2) 0.012(2) -0.006(2) 0.003(2)

loop_
_atom_type_symbol
_atom_type_description
_atom_type_scat_dispersion_real
_atom_type_scat_dispersion_imag
_atom_type_scat_source
Pt Pt -1.703 8.390
;
International Tables for Crystallography
(1992, Vol. C, Tables 4.2.6.8 and 6.1.1.4)
;
Cl Cl 0.148 0.159
;
International Tables for Crystallography
(1992, Vol. C, Tables 4.2.6.8 and 6.1.1.4)
;
P P 0.102 0.094
;
International Tables for Crystallography
(1992, Vol. C, Tables 4.2.6.8 and 6.1.1.4)
;
C C 0.003 0.002
;
International Tables for Crystallography
(1992, Vol. C, Tables 4.2.6.8 and 6.1.1.4)
;
H H 0.000 0.000
;
International Tables for Crystallography
(1992, Vol. C, Table 6.1.1.4)
;
O O 0.011 0.006
;
International Tables for Crystallography
(1992, Vol. C, Tables 4.2.6.8 and 6.1.1.4)
;

loop_
_geom_angle_atom_site_label_1
_geom_angle_atom_site_label_2
_geom_angle_atom_site_label_3
_geom_angle_site_symmetry_1
_geom_angle_site_symmetry_2
_geom_angle_site_symmetry_3
_geom_angle
_geom_angle_publ_flag
Cl(1) Pt(1) Cl(2) . . . 87.18(2) yes
Cl(1) Pt(1) P(1) . . . 171.35(2) yes
Cl(1) Pt(1) P(2) . . . 90.80(2) yes
Cl(2) Pt(1) P(1) . . . 85.34(2) yes
Cl(2) Pt(1) P(2) . . . 175.09(3) yes
P(1) Pt(1) P(2) . . . 96.99(3) yes
Pt(1) P(1) O(1) . . . 115.04(8) no
Pt(1) P(1) O(2) . . . 114.47(8) no
Pt(1) P(1) O(3) . . . 115.43(8) no
O(1) P(1) O(2) . . . 100.50(11) no
O(1) P(1) O(3) . . . 107.34(12) no
O(2) P(1) O(3) . . . 102.31(12) no
Pt(1) P(2) O(4) . . . 116.80(8) no
Pt(1) P(2) O(5) . . . 117.90(8) no
Pt(1) P(2) O(6) . . . 110.65(9) no
O(4) P(2) O(5) . . . 101.20(12) no
O(4) P(2) O(6) . . . 100.33(10) no
O(5) P(2) O(6) . . . 108.15(12) no
P(1) O(1) C(1) . . . 120.80(19) no
P(1) O(2) C(4) . . . 127.4(2) no
P(1) O(3) C(7) . . . 122.4(2) no
P(2) O(4) C(10) . . . 125.05(18) no
P(2) O(5) C(13) . . . 126.2(2) no
P(2) O(6) C(16) . . . 121.6(2) no
O(1) C(1) C(2) . . . 107.3(2) no
O(1) C(1) C(3) . . . 108.2(2) no
C(2) C(1) C(3) . . . 113.1(3) no
O(2) C(4) C(5) . . . 106.3(2) no
O(2) C(4) C(6) . . . 107.0(3) no
C(5) C(4) C(6) . . . 113.1(3) no
O(3) C(7) C(8) . . . 109.3(2) no
O(3) C(7) C(9) . . . 105.9(2) no
C(8) C(7) C(9) . . . 114.4(3) no
O(4) C(10) C(11) . . . 107.7(2) no
O(4) C(10) C(12) . . . 107.0(2) no
C(11) C(10) C(12) . . . 112.3(2) no
O(5) C(13) C(14) . . . 106.6(2) no
O(5) C(13) C(15) . . . 109.9(2) no
C(14) C(13) C(15) . . . 112.3(3) no
O(6) C(16) C(17) . . . 108.1(2) no
O(6) C(16) C(18) . . . 107.1(3) no
C(17) C(16) C(18) . . . 114.2(3) no
O(1) C(1) H(1) . . . 109.4 no
C(2) C(1) H(1) . . . 109.4 no
C(3) C(1) H(1) . . . 109.4 no
C(1) C(2) H(2) . . . 109.5 no
C(1) C(2) H(3) . . . 109.5 no
C(1) C(2) H(4) . . . 109.5 no
H(2) C(2) H(3) . . . 109.5 no
H(2) C(2) H(4) . . . 109.5 no
H(3) C(2) H(4) . . . 109.5 no
C(1) C(3) H(5) . . . 109.5 no
C(1) C(3) H(6) . . . 109.5 no
C(1) C(3) H(7) . . . 109.5 no
H(5) C(3) H(6) . . . 109.5 no
H(5) C(3) H(7) . . . 109.5 no
H(6) C(3) H(7) . . . 109.5 no
O(2) C(4) H(8) . . . 110.1 no
C(5) C(4) H(8) . . . 110.1 no
C(6) C(4) H(8) . . . 110.1 no
C(4) C(5) H(9) . . . 109.5 no
C(4) C(5) H(10) . . . 109.5 no
C(4) C(5) H(11) . . . 109.5 no
H(9) C(5) H(10) . . . 109.5 no
H(9) C(5) H(11) . . . 109.5 no
H(10) C(5) H(11) . . . 109.5 no
C(4) C(6) H(12) . . . 109.5 no
C(4) C(6) H(13) . . . 109.5 no
C(4) C(6) H(14) . . . 109.5 no
H(12) C(6) H(13) . . . 109.5 no
H(12) C(6) H(14) . . . 109.5 no
H(13) C(6) H(14) . . . 109.5 no
O(3) C(7) H(15) . . . 109.0 no
C(8) C(7) H(15) . . . 109.0 no
C(9) C(7) H(15) . . . 109.0 no
C(7) C(8) H(16) . . . 109.5 no
C(7) C(8) H(17) . . . 109.5 no
C(7) C(8) H(18) . . . 109.5 no
H(16) C(8) H(17) . . . 109.5 no
H(16) C(8) H(18) . . . 109.5 no
H(17) C(8) H(18) . . . 109.5 no
C(7) C(9) H(19) . . . 109.5 no
C(7) C(9) H(20) . . . 109.5 no
C(7) C(9) H(21) . . . 109.5 no
H(19) C(9) H(20) . . . 109.5 no
H(19) C(9) H(21) . . . 109.5 no
H(20) C(9) H(21) . . . 109.5 no
O(4) C(10) H(22) . . . 109.9 no
C(11) C(10) H(22) . . . 109.9 no
C(12) C(10) H(22) . . . 109.9 no
C(10) C(11) H(23) . . . 109.5 no
C(10) C(11) H(24) . . . 109.5 no
C(10) C(11) H(25) . . . 109.5 no
H(23) C(11) H(24) . . . 109.5 no
H(23) C(11) H(25) . . . 109.5 no
H(24) C(11) H(25) . . . 109.5 no
C(10) C(12) H(26) . . . 109.5 no
C(10) C(12) H(27) . . . 109.5 no
C(10) C(12) H(28) . . . 109.5 no
H(26) C(12) H(27) . . . 109.5 no
H(26) C(12) H(28) . . . 109.5 no
H(27) C(12) H(28) . . . 109.5 no
O(5) C(13) H(29) . . . 109.3 no
C(14) C(13) H(29) . . . 109.4 no
C(15) C(13) H(29) . . . 109.3 no
C(13) C(14) H(30) . . . 109.5 no
C(13) C(14) H(31) . . . 109.5 no
C(13) C(14) H(32) . . . 109.5 no
H(30) C(14) H(31) . . . 109.5 no
H(30) C(14) H(32) . . . 109.5 no
H(31) C(14) H(32) . . . 109.5 no
C(13) C(15) H(33) . . . 109.5 no
C(13) C(15) H(34) . . . 109.5 no
C(13) C(15) H(35) . . . 109.5 no
H(33) C(15) H(34) . . . 109.5 no
H(33) C(15) H(35) . . . 109.5 no
H(34) C(15) H(35) . . . 109.5 no
O(6) C(16) H(36) . . . 109.1 no
C(17) C(16) H(36) . . . 109.1 no
C(18) C(16) H(36) . . . 109.1 no
C(16) C(17) H(37) . . . 109.5 no
C(16) C(17) H(38) . . . 109.5 no
C(16) C(17) H(39) . . . 109.5 no
H(37) C(17) H(38) . . . 109.5 no
H(37) C(17) H(39) . . . 109.5 no
H(38) C(17) H(39) . . . 109.5 no
C(16) C(18) H(40) . . . 109.5 no
C(16) C(18) H(41) . . . 109.5 no
C(16) C(18) H(42) . . . 109.5 no
H(40) C(18) H(41) . . . 109.5 no
H(40) C(18) H(42) . . . 109.5 no
H(41) C(18) H(42) . . . 109.5 no

loop_
_geom_bond_atom_site_label_1
_geom_bond_atom_site_label_2
_geom_bond_site_symmetry_1
_geom_bond_site_symmetry_2
_geom_bond_distance
_geom_bond_publ_flag
Pt(1) Cl(1) . . 2.3548(7) yes
Pt(1) Cl(2) . . 2.3547(9) yes
Pt(1) P(1) . . 2.2176(7) yes
Pt(1) P(2) . . 2.2117(8) yes
P(1) O(1) . . 1.574(2) no
P(1) O(2) . . 1.577(2) no
P(1) O(3) . . 1.582(2) no
P(2) O(4) . . 1.587(2) no
P(2) O(5) . . 1.580(2) no
P(2) O(6) . . 1.579(2) no
O(1) C(1) . . 1.491(3) no
O(2) C(4) . . 1.466(4) no
O(3) C(7) . . 1.472(4) no
O(4) C(10) . . 1.477(4) no
O(5) C(13) . . 1.470(3) no
O(6) C(16) . . 1.475(3) no
C(1) C(2) . . 1.500(4) no
C(1) C(3) . . 1.506(5) no
C(4) C(5) . . 1.513(5) no
C(4) C(6) . . 1.509(5) no
C(7) C(8) . . 1.505(4) no
C(7) C(9) . . 1.505(6) no
C(10) C(11) . . 1.510(5) no
C(10) C(12) . . 1.510(4) no
C(13) C(14) . . 1.504(5) no
C(13) C(15) . . 1.490(5) no
C(16) C(17) . . 1.497(5) no
C(16) C(18) . . 1.491(5) no
C(1) H(1) . . 1.000 no
C(2) H(2) . . 0.980 no
C(2) H(3) . . 0.980 no
C(2) H(4) . . 0.980 no
C(3) H(5) . . 0.980 no
C(3) H(6) . . 0.980 no
C(3) H(7) . . 0.980 no
C(4) H(8) . . 1.000 no
C(5) H(9) . . 0.980 no
C(5) H(10) . . 0.980 no
C(5) H(11) . . 0.980 no
C(6) H(12) . . 0.980 no
C(6) H(13) . . 0.980 no
C(6) H(14) . . 0.980 no
C(7) H(15) . . 1.000 no
C(8) H(16) . . 0.980 no
C(8) H(17) . . 0.980 no
C(8) H(18) . . 0.980 no
C(9) H(19) . . 0.980 no
C(9) H(20) . . 0.980 no
C(9) H(21) . . 0.980 no
C(10) H(22) . . 1.000 no
C(11) H(23) . . 0.980 no
C(11) H(24) . . 0.980 no
C(11) H(25) . . 0.980 no
C(12) H(26) . . 0.980 no
C(12) H(27) . . 0.980 no
C(12) H(28) . . 0.980 no
C(13) H(29) . . 1.000 no
C(14) H(30) . . 0.980 no
C(14) H(31) . . 0.980 no
C(14) H(32) . . 0.980 no
C(15) H(33) . . 0.980 no
C(15) H(34) . . 0.980 no
C(15) H(35) . . 0.980 no
C(16) H(36) . . 1.000 no
C(17) H(37) . . 0.980 no
C(17) H(38) . . 0.980 no
C(17) H(39) . . 0.980 no
C(18) H(40) . . 0.980 no
C(18) H(41) . . 0.980 no
C(18) H(42) . . 0.980 no

loop_
_geom_contact_atom_site_label_1
_geom_contact_atom_site_label_2
_geom_contact_distance
_geom_contact_site_symmetry_1
_geom_contact_site_symmetry_2
_geom_contact_publ_flag
Cl(2) C(11) 3.410(3) . 1_455 ?
C(7) C(15) 3.591(5) . 4_555 ?
C(11) Cl(2) 3.410(3) . 1_655 ?
C(15) C(7) 3.591(5) . 4_554 ?
Pt(1) H(34) 3.155 . 4_555 ?
Pt(1) H(35) 3.571 . 4_555 ?
Cl(1) H(1) 3.035 . 2_555 ?
Cl(1) H(3) 3.574 . 2_555 ?
Cl(1) H(6) 3.551 . 2_555 ?
Cl(1) H(11) 3.162 . 2_555 ?
Cl(1) H(17) 2.893 . 4_554 ?
Cl(1) H(31) 3.369 . 4_555 ?
Cl(1) H(34) 3.231 . 4_555 ?
Cl(2) H(3) 2.807 . 2_555 ?
Cl(2) H(6) 3.238 . 2_555 ?
Cl(2) H(20) 3.557 . 4_554 ?
Cl(2) H(23) 3.099 . 1_455 ?
Cl(2) H(24) 3.101 . 1_455 ?
Cl(2) H(25) 3.479 . 1_455 ?
P(2) H(35) 3.584 . 4_555 ?
O(4) H(30) 3.339 . 4_555 ?
O(4) H(35) 3.567 . 4_555 ?
O(6) H(35) 3.185 . 4_555 ?
C(2) H(20) 3.340 . 3_556 ?
C(2) H(21) 3.364 . 3_556 ?
C(2) H(24) 3.170 . 2_645 ?
C(2) H(41) 3.076 . 3_656 ?
C(3) H(5) 3.389 . 3_555 ?
C(3) H(9) 3.526 . 3_555 ?
C(3) H(14) 3.383 . 3_555 ?
C(5) H(26) 3.186 . 2_545 ?
C(5) H(31) 3.298 . 3_555 ?
C(6) H(23) 3.256 . 4_454 ?
C(6) H(28) 3.159 . 4_454 ?
C(6) H(40) 3.542 . 4_454 ?
C(7) H(33) 3.138 . 4_555 ?
C(7) H(34) 3.535 . 4_555 ?
C(7) H(35) 3.525 . 4_555 ?
C(8) H(16) 3.382 . 3_556 ?
C(8) H(21) 3.505 . 3_556 ?
C(8) H(33) 3.230 . 4_555 ?
C(8) H(35) 3.369 . 4_555 ?
C(9) H(3) 3.420 . 3_556 ?
C(9) H(4) 3.281 . 3_556 ?
C(9) H(12) 3.277 . 4_555 ?
C(9) H(16) 3.475 . 3_556 ?
C(9) H(38) 3.447 . 1_455 ?
C(9) H(41) 3.199 . 1_455 ?
C(10) H(42) 3.489 . 4_554 ?
C(11) H(40) 3.285 . 4_554 ?
C(11) H(41) 3.543 . 4_554 ?
C(11) H(42) 3.416 . 4_554 ?
C(12) H(10) 3.574 . 2_555 ?
C(12) H(13) 3.519 . 4_655 ?
C(12) H(30) 3.497 . 4_555 ?
C(12) H(31) 3.453 . 4_555 ?
C(12) H(39) 3.582 . 2_655 ?
C(14) H(9) 3.453 . 3_555 ?
C(14) H(10) 3.262 . 1_655 ?
C(14) H(26) 3.456 . 4_554 ?
C(14) H(28) 3.479 . 4_554 ?
C(15) H(15) 2.759 . 4_554 ?
C(15) H(17) 3.369 . 4_554 ?
C(15) H(18) 3.591 . 4_554 ?
C(16) H(19) 3.510 . 1_655 ?
C(17) H(27) 3.273 . 2_645 ?
C(18) H(2) 3.554 . 3_656 ?
C(18) H(13) 3.538 . 4_655 ?
C(18) H(22) 3.473 . 4_555 ?
C(18) H(24) 2.992 . 4_555 ?
C(18) H(25) 3.507 . 4_555 ?
C(18) H(35) 3.510 . 4_555 ?
H(1) Cl(1) 3.035 . 2_545 ?
H(2) C(18) 3.554 . 3_656 ?
H(2) H(24) 2.711 . 2_645 ?
H(2) H(27) 2.916 . 2_645 ?
H(2) H(41) 2.905 . 3_656 ?
H(2) H(42) 3.302 . 3_656 ?
H(3) Cl(1) 3.574 . 2_545 ?
H(3) Cl(2) 2.807 . 2_545 ?
H(3) C(9) 3.420 . 3_556 ?
H(3) H(20) 2.748 . 3_556 ?
H(3) H(21) 3.215 . 3_556 ?
H(3) H(24) 2.739 . 2_645 ?
H(3) H(41) 2.821 . 3_656 ?
H(4) C(9) 3.281 . 3_556 ?
H(4) H(20) 3.036 . 3_556 ?
H(4) H(21) 2.643 . 3_556 ?
H(4) H(38) 3.484 . 3_656 ?
H(4) H(41) 2.978 . 3_656 ?
H(5) C(3) 3.389 . 3_555 ?
H(5) H(5) 2.610 . 3_555 ?
H(5) H(6) 3.442 . 3_555 ?
H(5) H(9) 3.402 . 3_555 ?
H(6) Cl(1) 3.551 . 2_545 ?
H(6) Cl(2) 3.238 . 2_545 ?
H(6) H(5) 3.442 . 3_555 ?
H(6) H(14) 2.849 . 3_555 ?
H(6) H(34) 3.563 . 3_555 ?
H(7) H(9) 2.989 . 3_555 ?
H(7) H(14) 3.107 . 3_555 ?
H(7) H(27) 3.151 . 2_645 ?
H(7) H(28) 3.399 . 2_645 ?
H(8) H(25) 3.106 . 1_455 ?
H(9) C(3) 3.526 . 3_555 ?
H(9) C(14) 3.453 . 3_555 ?
H(9) H(5) 3.402 . 3_555 ?
H(9) H(7) 2.989 . 3_555 ?
H(9) H(26) 3.390 . 2_545 ?
H(9) H(28) 3.454 . 4_454 ?
H(9) H(31) 2.663 . 3_555 ?
H(9) H(32) 3.403 . 3_555 ?
H(10) C(12) 3.574 . 2_545 ?
H(10) C(14) 3.262 . 1_455 ?
H(10) H(26) 2.928 . 2_545 ?
H(10) H(27) 3.541 . 2_545 ?
H(10) H(28) 3.201 . 4_454 ?
H(10) H(30) 2.971 . 1_455 ?
H(10) H(31) 3.348 . 3_555 ?
H(10) H(32) 2.718 . 1_455 ?
H(11) Cl(1) 3.162 . 2_545 ?
H(11) H(26) 2.748 . 2_545 ?
H(11) H(31) 3.390 . 3_555 ?
H(12) C(9) 3.277 . 4_554 ?
H(12) H(19) 2.981 . 4_554 ?
H(12) H(20) 2.693 . 4_554 ?
H(12) H(23) 3.457 . 4_454 ?
H(12) H(40) 3.425 . 4_454 ?
H(12) H(41) 3.390 . 4_454 ?
H(13) C(12) 3.519 . 4_454 ?
H(13) C(18) 3.538 . 4_454 ?
H(13) H(23) 3.010 . 4_454 ?
H(13) H(25) 3.455 . 1_455 ?
H(13) H(28) 2.603 . 4_454 ?
H(13) H(30) 2.766 . 1_455 ?
H(13) H(40) 2.787 . 4_454 ?
H(13) H(41) 3.501 . 4_454 ?
H(14) C(3) 3.383 . 3_555 ?
H(14) H(6) 2.849 . 3_555 ?
H(14) H(7) 3.107 . 3_555 ?
H(14) H(23) 2.801 . 4_454 ?
H(14) H(28) 2.862 . 4_454 ?
H(15) C(15) 2.759 . 4_555 ?
H(15) H(33) 2.448 . 4_555 ?
H(15) H(34) 2.572 . 4_555 ?
H(15) H(35) 2.797 . 4_555 ?
H(16) C(8) 3.382 . 3_556 ?
H(16) C(9) 3.475 . 3_556 ?
H(16) H(16) 2.508 . 3_556 ?
H(16) H(21) 2.635 . 3_556 ?
H(17) Cl(1) 2.893 . 4_555 ?
H(17) C(15) 3.369 . 4_555 ?
H(17) H(22) 3.309 . 4_555 ?
H(17) H(33) 2.734 . 4_555 ?
H(17) H(35) 3.139 . 4_555 ?
H(18) C(15) 3.591 . 4_555 ?
H(18) H(33) 3.358 . 4_555 ?
H(18) H(35) 3.018 . 4_555 ?
H(19) C(16) 3.510 . 1_455 ?
H(19) H(12) 2.981 . 4_555 ?
H(19) H(23) 3.144 . 1_455 ?
H(19) H(36) 2.880 . 1_455 ?
H(19) H(38) 3.233 . 1_455 ?
H(19) H(41) 2.992 . 1_455 ?
H(20) Cl(2) 3.557 . 4_555 ?
H(20) C(2) 3.340 . 3_556 ?
H(20) H(3) 2.748 . 3_556 ?
H(20) H(4) 3.036 . 3_556 ?
H(20) H(12) 2.693 . 4_555 ?
H(20) H(33) 3.275 . 4_555 ?
H(20) H(41) 3.034 . 1_455 ?
H(21) C(2) 3.364 . 3_556 ?
H(21) C(8) 3.505 . 3_556 ?
H(21) H(3) 3.215 . 3_556 ?
H(21) H(4) 2.643 . 3_556 ?
H(21) H(16) 2.635 . 3_556 ?
H(21) H(36) 3.595 . 1_455 ?
H(21) H(38) 2.791 . 1_455 ?
H(21) H(41) 3.024 . 1_455 ?
H(22) C(18) 3.473 . 4_554 ?
H(22) H(17) 3.309 . 4_554 ?
H(22) H(40) 3.269 . 4_554 ?
H(22) H(42) 2.845 . 4_554 ?
H(23) Cl(2) 3.099 . 1_655 ?
H(23) C(6) 3.256 . 4_655 ?
H(23) H(12) 3.457 . 4_655 ?
H(23) H(13) 3.010 . 4_655 ?
H(23) H(14) 2.801 . 4_655 ?
H(23) H(19) 3.144 . 1_655 ?
H(24) Cl(2) 3.101 . 1_655 ?
H(24) C(2) 3.170 . 2_655 ?
H(24) C(18) 2.992 . 4_554 ?
H(24) H(2) 2.711 . 2_655 ?
H(24) H(3) 2.739 . 2_655 ?
H(24) H(40) 2.879 . 4_554 ?
H(24) H(41) 2.747 . 4_554 ?
H(24) H(42) 2.839 . 4_554 ?
H(25) Cl(2) 3.479 . 1_655 ?
H(25) C(18) 3.507 . 4_554 ?
H(25) H(8) 3.106 . 1_655 ?
H(25) H(13) 3.455 . 1_655 ?
H(25) H(40) 2.933 . 4_554 ?
H(25) H(41) 3.554 . 4_554 ?
H(25) H(42) 3.497 . 4_554 ?
H(26) C(5) 3.186 . 2_555 ?
H(26) C(14) 3.456 . 4_555 ?
H(26) H(9) 3.390 . 2_555 ?
H(26) H(10) 2.928 . 2_555 ?
H(26) H(11) 2.748 . 2_555 ?
H(26) H(30) 3.263 . 4_555 ?
H(26) H(31) 2.802 . 4_555 ?
H(27) C(17) 3.273 . 2_655 ?
H(27) H(2) 2.916 . 2_655 ?
H(27) H(7) 3.151 . 2_655 ?
H(27) H(10) 3.541 . 2_555 ?
H(27) H(32) 3.257 . 2_655 ?
H(27) H(37) 3.318 . 2_655 ?
H(27) H(38) 3.323 . 2_655 ?
H(27) H(39) 2.675 . 2_655 ?
H(28) C(6) 3.159 . 4_655 ?
H(28) C(14) 3.479 . 4_555 ?
H(28) H(7) 3.399 . 2_655 ?
H(28) H(9) 3.454 . 4_655 ?
H(28) H(10) 3.201 . 4_655 ?
H(28) H(13) 2.603 . 4_655 ?
H(28) H(14) 2.862 . 4_655 ?
H(28) H(30) 2.934 . 4_555 ?
H(28) H(31) 3.245 . 4_555 ?
H(30) O(4) 3.339 . 4_554 ?
H(30) C(12) 3.497 . 4_554 ?
H(30) H(10) 2.971 . 1_655 ?
H(30) H(13) 2.766 . 1_655 ?
H(30) H(26) 3.263 . 4_554 ?
H(30) H(28) 2.934 . 4_554 ?
H(30) H(40) 3.031 . 4_554 ?
H(31) Cl(1) 3.369 . 4_554 ?
H(31) C(5) 3.298 . 3_555 ?
H(31) C(12) 3.453 . 4_554 ?
H(31) H(9) 2.663 . 3_555 ?
H(31) H(10) 3.348 . 3_555 ?
H(31) H(11) 3.390 . 3_555 ?
H(31) H(26) 2.802 . 4_554 ?
H(31) H(28) 3.245 . 4_554 ?
H(32) H(9) 3.403 . 3_555 ?
H(32) H(10) 2.718 . 1_655 ?
H(32) H(27) 3.257 . 2_645 ?
H(33) C(7) 3.138 . 4_554 ?
H(33) C(8) 3.230 . 4_554 ?
H(33) H(15) 2.448 . 4_554 ?
H(33) H(17) 2.734 . 4_554 ?
H(33) H(18) 3.358 . 4_554 ?
H(33) H(20) 3.275 . 4_554 ?
H(34) Pt(1) 3.155 . 4_554 ?
H(34) Cl(1) 3.231 . 4_554 ?
H(34) C(7) 3.535 . 4_554 ?
H(34) H(6) 3.563 . 3_555 ?
H(34) H(15) 2.572 . 4_554 ?
H(35) Pt(1) 3.571 . 4_554 ?
H(35) P(2) 3.584 . 4_554 ?
H(35) O(4) 3.567 . 4_554 ?
H(35) O(6) 3.185 . 4_554 ?
H(35) C(7) 3.525 . 4_554 ?
H(35) C(8) 3.369 . 4_554 ?
H(35) C(18) 3.510 . 4_554 ?
H(35) H(15) 2.797 . 4_554 ?
H(35) H(17) 3.139 . 4_554 ?
H(35) H(18) 3.018 . 4_554 ?
H(35) H(40) 2.932 . 4_554 ?
H(35) H(42) 3.335 . 4_554 ?
H(36) H(19) 2.880 . 1_655 ?
H(36) H(21) 3.595 . 1_655 ?
H(37) H(27) 3.318 . 2_645 ?
H(37) H(37) 3.023 . 3_656 ?
H(37) H(38) 3.544 . 3_656 ?
H(37) H(41) 3.520 . 3_656 ?
H(37) H(42) 3.056 . 3_656 ?
H(38) C(9) 3.447 . 1_655 ?
H(38) H(4) 3.484 . 3_656 ?
H(38) H(19) 3.233 . 1_655 ?
H(38) H(21) 2.791 . 1_655 ?
H(38) H(27) 3.323 . 2_645 ?
H(38) H(37) 3.544 . 3_656 ?
H(38) H(42) 3.542 . 3_656 ?
H(39) C(12) 3.582 . 2_645 ?
H(39) H(27) 2.675 . 2_645 ?
H(40) C(6) 3.542 . 4_655 ?
H(40) C(11) 3.285 . 4_555 ?
H(40) H(12) 3.425 . 4_655 ?
H(40) H(13) 2.787 . 4_655 ?
H(40) H(22) 3.269 . 4_555 ?
H(40) H(24) 2.879 . 4_555 ?
H(40) H(25) 2.933 . 4_555 ?
H(40) H(30) 3.031 . 4_555 ?
H(40) H(35) 2.932 . 4_555 ?
H(41) C(2) 3.076 . 3_656 ?
H(41) C(9) 3.199 . 1_655 ?
H(41) C(11) 3.543 . 4_555 ?
H(41) H(2) 2.905 . 3_656 ?
H(41) H(3) 2.821 . 3_656 ?
H(41) H(4) 2.978 . 3_656 ?
H(41) H(12) 3.390 . 4_655 ?
H(41) H(13) 3.501 . 4_655 ?
H(41) H(19) 2.992 . 1_655 ?
H(41) H(20) 3.034 . 1_655 ?
H(41) H(21) 3.024 . 1_655 ?
H(41) H(24) 2.747 . 4_555 ?
H(41) H(25) 3.554 . 4_555 ?
H(41) H(37) 3.520 . 3_656 ?
H(42) C(10) 3.489 . 4_555 ?
H(42) C(11) 3.416 . 4_555 ?
H(42) H(2) 3.302 . 3_656 ?
H(42) H(22) 2.845 . 4_555 ?
H(42) H(24) 2.839 . 4_555 ?
H(42) H(25) 3.497 . 4_555 ?
H(42) H(35) 3.335 . 4_555 ?
H(42) H(37) 3.056 . 3_656 ?
H(42) H(38) 3.542 . 3_656 ?

loop_
_geom_torsion_atom_site_label_1
_geom_torsion_atom_site_label_2
_geom_torsion_atom_site_label_3
_geom_torsion_atom_site_label_4
_geom_torsion_site_symmetry_1
_geom_torsion_site_symmetry_2
_geom_torsion_site_symmetry_3
_geom_torsion_site_symmetry_4
_geom_torsion
_geom_torsion_publ_flag
Cl(1) Pt(1) P(2) O(4) . . . . 21.21(10) ?
Cl(1) Pt(1) P(2) O(5) . . . . -99.70(10) ?
Cl(1) Pt(1) P(2) O(6) . . . . 135.11(9) ?
Cl(2) Pt(1) P(1) O(1) . . . . 179.48(10) ?
Cl(2) Pt(1) P(1) O(2) . . . . 63.79(11) ?
Cl(2) Pt(1) P(1) O(3) . . . . -54.62(9) ?
P(1) Pt(1) P(2) O(4) . . . . -162.57(9) ?
P(1) Pt(1) P(2) O(5) . . . . 76.52(10) ?
P(1) Pt(1) P(2) O(6) . . . . -48.67(9) ?
P(2) Pt(1) P(1) O(1) . . . . -4.85(10) ?
P(2) Pt(1) P(1) O(2) . . . . -120.55(11) ?
P(2) Pt(1) P(1) O(3) . . . . 121.04(9) ?
Pt(1) P(1) O(1) C(1) . . . . -176.87(19) ?
Pt(1) P(1) O(2) C(4) . . . . -86.4(2) ?
Pt(1) P(1) O(3) C(7) . . . . -31.2(2) ?
O(1) P(1) O(2) C(4) . . . . 149.7(2) ?
O(2) P(1) O(1) C(1) . . . . -53.4(2) ?
O(1) P(1) O(3) C(7) . . . . 98.5(2) ?
O(3) P(1) O(1) C(1) . . . . 53.2(2) ?
O(2) P(1) O(3) C(7) . . . . -156.2(2) ?
O(3) P(1) O(2) C(4) . . . . 39.2(2) ?
Pt(1) P(2) O(4) C(10) . . . . -93.9(2) ?
Pt(1) P(2) O(5) C(13) . . . . -25.7(2) ?
Pt(1) P(2) O(6) C(16) . . . . -172.06(19) ?
O(4) P(2) O(5) C(13) . . . . -154.4(2) ?
O(5) P(2) O(4) C(10) . . . . 35.4(2) ?
O(4) P(2) O(6) C(16) . . . . -48.1(2) ?
O(6) P(2) O(4) C(10) . . . . 146.5(2) ?
O(5) P(2) O(6) C(16) . . . . 57.4(2) ?
O(6) P(2) O(5) C(13) . . . . 100.7(2) ?
P(1) O(1) C(1) C(2) . . . . -129.3(2) ?
P(1) O(1) C(1) C(3) . . . . 108.3(2) ?
P(1) O(2) C(4) C(5) . . . . -115.5(3) ?
P(1) O(2) C(4) C(6) . . . . 123.5(2) ?
P(1) O(3) C(7) C(8) . . . . -87.0(3) ?
P(1) O(3) C(7) C(9) . . . . 149.3(2) ?
P(2) O(4) C(10) C(11) . . . . -94.7(2) ?
P(2) O(4) C(10) C(12) . . . . 144.3(2) ?
P(2) O(5) C(13) C(14) . . . . -153.8(2) ?
P(2) O(5) C(13) C(15) . . . . 84.3(3) ?
P(2) O(6) C(16) C(17) . . . . -114.9(3) ?
P(2) O(6) C(16) C(18) . . . . 121.6(2) ?
